data_7055797
loop_
_publ_author_name
'Le Gal, Yann'
'Ameline, Dorine'
'Vacher, Antoine'
'Roisnel, Thierry'
'Dorcet, Vincent'
'Lorcy, Dominique'

_publ_section_title
;
 Chiral 1,2-dithiine as a sulfur rich electron acceptor
;
_journal_issue 12
_journal_name_full 'New J. Chem.'
_journal_page_first 9930
_journal_paper_doi 10.1039/C6NJ02292H
_journal_volume 40
_journal_year 2016
_chemical_absolute_configuration ad
_chemical_compound_source 'synthesis as described'
_chemical_formula_moiety 'C22 H18 N2 S6, S8'
_chemical_formula_sum 'C22 H18 N2 S14'
_chemical_formula_weight 759.22
_chemical_name_systematic
;
 ?
;
_space_group_IT_number 19
_symmetry_cell_setting orthorhombic
_symmetry_Int_Tables_number 19
_symmetry_space_group_name_Hall 'P 2ac 2ab'
_symmetry_space_group_name_H-M 'P 21 21 21'
_atom_sites_solution_hydrogens geom
_atom_sites_solution_primary direct
_atom_sites_solution_secondary difmap
_audit_conform_dict_location ftp://ftp.iucr.org/pub/cif_core.dic
_audit_conform_dict_name cif_core.dic
_audit_conform_dict_version 2.4.3
_audit_creation_date 2014-05-27T09:10:25-00:00
_audit_creation_method 'WinGX routine CIF_UPDATE'
_audit_update_record
;
2016-06-16 deposited with the CCDC.
2016-10-04 downloaded from the CCDC.
;
_cell_angle_alpha 90
_cell_angle_beta 90
_cell_angle_gamma 90
_cell_formula_units_Z 4
_cell_length_a 8.4457(6)
_cell_length_b 15.3090(12)
_cell_length_c 23.682(2)
_cell_measurement_reflns_used 5055
_cell_measurement_temperature 150(2)
_cell_measurement_theta_max 27.46
_cell_measurement_theta_min 2.56
_cell_measurement_wavelength 0.71073
_cell_volume 3062.0(4)
_computing_cell_refinement 'Bruker APEX2 (Bruker, 2006)'
_computing_data_collection 'Bruker APEX2 (Bruker, 2006)'
_computing_data_reduction 'Bruker APEX2 (Bruker, 2006)'
_computing_molecular_graphics 'Ortep-3 for Windows (Farrugia, 1997)'
_computing_publication_material
;
           WinGX publication routines (Farrugia, 2012),
           CRYSCAL (T. Roisnel, local program)
;
_computing_structure_refinement 'SHELXL-97 (Sheldrick, 1997)'
_computing_structure_solution 'SIR97 (Altomare et al., 1999)'
_diffrn_ambient_temperature 150(2)
_diffrn_detector 'CCD plate'
_diffrn_measured_fraction_theta_full 0.987
_diffrn_measured_fraction_theta_max 0.987
_diffrn_measurement_device_type 'APEXII, Bruker-AXS'
_diffrn_measurement_method 'CCD rotation images, thin slices'
_diffrn_radiation_monochromator graphite
_diffrn_radiation_probe x-ray
_diffrn_radiation_type MoK\a
_diffrn_radiation_wavelength 0.71073
_diffrn_reflns_av_R_equivalents 0.0325
_diffrn_reflns_av_unetI/netI 0.0567
_diffrn_reflns_limit_h_max 10
_diffrn_reflns_limit_h_min -8
_diffrn_reflns_limit_k_max 19
_diffrn_reflns_limit_k_min -19
_diffrn_reflns_limit_l_max 30
_diffrn_reflns_limit_l_min -21
_diffrn_reflns_number 14124
_diffrn_reflns_theta_full 27.48
_diffrn_reflns_theta_max 27.48
_diffrn_reflns_theta_min 2.96
_exptl_absorpt_coefficient_mu 1.013
_exptl_absorpt_correction_T_max 0.960
_exptl_absorpt_correction_T_min 0.849
_exptl_absorpt_correction_type multi-scan
_exptl_absorpt_process_details
;
  [Sheldrick, G.M. (2002). SADABS Bruker AXS Inc., Madison, Wisconsin, USA]
;
_exptl_crystal_colour red
_exptl_crystal_density_diffrn 1.647
_exptl_crystal_density_method 'not measured'
_exptl_crystal_description plate
_exptl_crystal_F_000 1552
_exptl_crystal_size_max 0.2
_exptl_crystal_size_mid 0.11
_exptl_crystal_size_min 0.04
_refine_diff_density_max 0.742
_refine_diff_density_min -0.525
_refine_diff_density_rms 0.096
_refine_ls_abs_structure_details 'Flack H D (1983), Acta Cryst. A39, 876-881'
_refine_ls_abs_structure_Flack -0.11(9)
_refine_ls_extinction_method none
_refine_ls_goodness_of_fit_ref 1.077
_refine_ls_hydrogen_treatment constr
_refine_ls_matrix_type full
_refine_ls_number_parameters 345
_refine_ls_number_reflns 6330
_refine_ls_number_restraints 0
_refine_ls_restrained_S_all 1.077
_refine_ls_R_factor_all 0.0581
_refine_ls_R_factor_gt 0.0454
_refine_ls_shift/su_max 0.001
_refine_ls_shift/su_mean 0
_refine_ls_structure_factor_coef Fsqd
_refine_ls_weighting_details 'calc w=1/[\s^2^(Fo^2^)+(0.0393P)^2^+1.9925P] where P=(Fo^2^+2Fc^2^)/3'
_refine_ls_weighting_scheme calc
_refine_ls_wR_factor_gt 0.0892
_refine_ls_wR_factor_ref 0.0944
_reflns_number_gt 5535
_reflns_number_total 6330
_reflns_threshold_expression >2sigma(I)
_cod_data_source_file c6nj02292h2.cif
_cod_data_source_block RRM3
_cod_depositor_comments 'Adding full bibliography for 7055795--7055798.cif.'
_cod_database_code 7055797

loop_
_symmetry_equiv_pos_as_xyz
'x, y, z'
'-x+1/2, -y, z+1/2'
'x+1/2, -y+1/2, -z'
'-x, y+1/2, -z+1/2'

loop_
_atom_site_label
_atom_site_type_symbol
_atom_site_fract_x
_atom_site_fract_y
_atom_site_fract_z
_atom_site_U_iso_or_equiv
_atom_site_adp_type
_atom_site_occupancy
_atom_site_symmetry_multiplicity
_atom_site_calc_flag
_atom_site_refinement_flags
S1 S 0.81938(14) 0.73136(7) 0.44484(4) 0.0253(3) Uani 1 1 d .
S2 S 0.93994(12) 0.70485(6) 0.32664(4) 0.0175(2) Uani 1 1 d .
S3 S 1.06090(12) 0.97003(6) 0.29436(4) 0.0175(2) Uani 1 1 d .
C1 C 1.1954(5) 0.9258(3) 0.43461(17) 0.0203(9) Uani 1 1 d .
H1 H 1.1915 0.864 0.4314 0.024 Uiso 1 1 calc R
C2 C 1.3366(5) 0.9654(3) 0.44792(16) 0.0252(10) Uani 1 1 d .
H2 H 1.4293 0.9313 0.4535 0.03 Uiso 1 1 calc R
C3 C 1.3431(5) 1.0562(3) 0.45320(17) 0.0264(11) Uani 1 1 d .
H3 H 1.4401 1.0844 0.4622 0.032 Uiso 1 1 calc R
C4 C 1.2085(5) 1.1039(3) 0.44521(17) 0.0258(10) Uani 1 1 d .
H4 H 1.2129 1.1656 0.4492 0.031 Uiso 1 1 calc R
C5 C 1.0648(5) 1.0647(3) 0.43131(17) 0.0215(9) Uani 1 1 d .
H5 H 0.9726 1.0992 0.4257 0.026 Uiso 1 1 calc R
C6 C 1.0583(5) 0.9740(3) 0.42571(15) 0.0169(8) Uani 1 1 d .
C7 C 0.9041(5) 0.9263(2) 0.41441(16) 0.0158(8) Uani 1 1 d .
H7 H 0.8742 0.8972 0.4507 0.019 Uiso 1 1 calc R
C8 C 0.7626(5) 0.9818(3) 0.39735(19) 0.0238(10) Uani 1 1 d .
H8A H 0.7873 1.0134 0.3625 0.036 Uiso 1 1 calc R
H8B H 0.7388 1.0236 0.4275 0.036 Uiso 1 1 calc R
H8C H 0.6707 0.9439 0.3911 0.036 Uiso 1 1 calc R
N9 N 0.9303(4) 0.8551(2) 0.37282(13) 0.0130(7) Uani 1 1 d .
C10 C 0.8957(5) 0.7699(3) 0.38508(16) 0.0174(9) Uani 1 1 d .
C11 C 1.0095(4) 0.7940(2) 0.28853(15) 0.0130(7) Uani 1 1 d .
C12 C 0.9943(4) 0.8675(2) 0.31936(16) 0.0139(8) Uani 1 1 d .
S11 S 1.29611(13) 0.72421(7) 0.08194(4) 0.0231(2) Uani 1 1 d .
S12 S 1.16769(11) 0.70492(6) 0.19960(4) 0.0170(2) Uani 1 1 d .
S13 S 0.96964(11) 0.95974(6) 0.21345(4) 0.0166(2) Uani 1 1 d .
C21 C 0.9402(5) 1.0276(3) 0.07119(14) 0.0154(8) Uani 1 1 d .
H21 H 1.0221 1.0699 0.0742 0.019 Uiso 1 1 calc R
C22 C 0.7901(5) 1.0529(3) 0.05529(17) 0.0247(10) Uani 1 1 d .
H22 H 0.7694 1.1126 0.0473 0.03 Uiso 1 1 calc R
C23 C 0.6697(5) 0.9927(3) 0.05090(17) 0.0292(11) Uani 1 1 d .
H23 H 0.5662 1.0109 0.0405 0.035 Uiso 1 1 calc R
C24 C 0.6997(5) 0.9064(3) 0.06153(18) 0.0304(11) Uani 1 1 d .
H24 H 0.6173 0.8645 0.0579 0.036 Uiso 1 1 calc R
C25 C 0.8506(5) 0.8800(3) 0.07757(17) 0.0225(9) Uani 1 1 d .
H25 H 0.8704 0.8201 0.085 0.027 Uiso 1 1 calc R
C26 C 0.9726(5) 0.9400(3) 0.08291(15) 0.0142(8) Uani 1 1 d .
C27 C 1.1396(5) 0.9091(3) 0.09610(16) 0.0149(8) Uani 1 1 d .
H27 H 1.177 0.8764 0.0621 0.018 Uiso 1 1 calc R
C28 C 1.2619(5) 0.9796(3) 0.10747(18) 0.0203(9) Uani 1 1 d .
H28A H 1.2266 1.0161 0.139 0.03 Uiso 1 1 calc R
H28B H 1.2748 1.0159 0.0737 0.03 Uiso 1 1 calc R
H28C H 1.3634 0.9523 0.117 0.03 Uiso 1 1 calc R
N29 N 1.1361(4) 0.8454(2) 0.14316(13) 0.0133(7) Uani 1 1 d .
C30 C 1.0638(5) 0.8610(2) 0.19531(15) 0.0134(8) Uani 1 1 d .
C31 C 1.0685(4) 0.7916(2) 0.23131(15) 0.0130(7) Uani 1 1 d .
C32 C 1.1991(5) 0.7632(2) 0.13757(16) 0.0157(8) Uani 1 1 d .
S51 S 0.60711(14) 0.84943(8) 0.28395(6) 0.0338(3) Uani 1 1 d .
S52 S 0.41739(15) 0.80294(10) 0.32942(6) 0.0449(4) Uani 1 1 d .
S53 S 0.48249(16) 0.68558(10) 0.36323(5) 0.0441(4) Uani 1 1 d .
S54 S 0.39701(15) 0.58777(8) 0.31205(5) 0.0335(3) Uani 1 1 d .
S55 S 0.58202(16) 0.55176(8) 0.26106(5) 0.0359(3) Uani 1 1 d .
S56 S 0.55100(14) 0.60767(8) 0.18362(5) 0.0288(3) Uani 1 1 d .
S57 S 0.69628(14) 0.71419(9) 0.18046(5) 0.0336(3) Uani 1 1 d .
S58 S 0.56805(16) 0.82333(7) 0.20071(5) 0.0344(3) Uani 1 1 d .

loop_
_atom_site_aniso_label
_atom_site_aniso_U_11
_atom_site_aniso_U_22
_atom_site_aniso_U_33
_atom_site_aniso_U_23
_atom_site_aniso_U_13
_atom_site_aniso_U_12
S1 0.0389(6) 0.0195(5) 0.0175(5) 0.0032(5) 0.0100(5) -0.0009(5)
S2 0.0257(5) 0.0111(4) 0.0157(5) 0.0014(4) 0.0042(4) -0.0002(4)
S3 0.0227(5) 0.0133(4) 0.0165(5) -0.0004(4) 0.0027(4) -0.0043(4)
C1 0.025(2) 0.021(2) 0.0146(19) -0.0015(18) 0.0023(18) 0.0016(19)
C2 0.022(2) 0.041(3) 0.013(2) -0.001(2) 0.0015(18) 0.003(2)
C3 0.025(2) 0.042(3) 0.012(2) 0.002(2) -0.0021(18) -0.015(2)
C4 0.039(3) 0.025(2) 0.0134(19) 0.001(2) 0.001(2) -0.014(2)
C5 0.027(2) 0.019(2) 0.019(2) -0.0006(18) -0.0033(19) 0.0011(19)
C6 0.022(2) 0.020(2) 0.0082(18) -0.0019(17) 0.0039(17) -0.0006(19)
C7 0.020(2) 0.0163(19) 0.0113(18) -0.0067(17) 0.0014(17) 0.0020(17)
C8 0.016(2) 0.024(2) 0.031(2) -0.008(2) 0.0031(19) 0.0022(18)
N9 0.0135(16) 0.0126(15) 0.0128(15) -0.0011(14) 0.0019(13) -0.0015(14)
C10 0.0153(19) 0.0171(19) 0.020(2) 0.0031(18) 0.0004(17) -0.0002(17)
C11 0.0163(18) 0.0104(16) 0.0123(17) 0.0029(18) -0.0015(16) 0.0014(16)
C12 0.0111(18) 0.0157(18) 0.0149(18) 0.0014(17) 0.0005(16) -0.0011(16)
S11 0.0308(6) 0.0205(5) 0.0179(5) -0.0019(5) 0.0094(4) 0.0051(5)
S12 0.0222(5) 0.0130(4) 0.0159(5) 0.0005(4) 0.0035(4) 0.0035(4)
S13 0.0210(5) 0.0122(4) 0.0167(5) 0.0006(4) 0.0022(4) 0.0038(4)
C21 0.019(2) 0.0189(19) 0.0081(18) -0.0027(17) -0.0044(16) -0.0009(18)
C22 0.025(2) 0.032(2) 0.017(2) 0.006(2) 0.0059(19) 0.008(2)
C23 0.018(2) 0.053(3) 0.016(2) 0.005(2) -0.0033(19) 0.007(2)
C24 0.020(2) 0.049(3) 0.022(2) 0.001(2) -0.002(2) -0.012(2)
C25 0.025(2) 0.022(2) 0.020(2) 0.002(2) -0.0039(19) -0.0042(19)
C26 0.0172(19) 0.0184(19) 0.0070(17) -0.0028(17) 0.0005(16) 0.0017(17)
C27 0.0154(19) 0.0164(19) 0.0128(19) 0.0033(18) 0.0007(16) -0.0010(16)
C28 0.016(2) 0.022(2) 0.023(2) 0.009(2) -0.0018(18) -0.0049(18)
N29 0.0138(16) 0.0134(15) 0.0129(16) 0.0035(15) -0.0006(13) 0.0021(14)
C30 0.0159(18) 0.0132(17) 0.0113(18) -0.0029(16) -0.0023(16) -0.0010(16)
C31 0.0117(17) 0.0119(16) 0.0154(18) -0.0022(17) 0.0001(15) -0.0005(17)
C32 0.0157(19) 0.0181(19) 0.0133(18) -0.0016(17) -0.0005(16) -0.0031(17)
S51 0.0330(6) 0.0279(6) 0.0405(7) -0.0060(6) -0.0094(6) -0.0013(5)
S52 0.0275(6) 0.0572(9) 0.0500(8) -0.0262(8) 0.0037(6) 0.0062(7)
S53 0.0435(8) 0.0657(9) 0.0229(6) -0.0035(7) 0.0018(6) -0.0177(7)
S54 0.0348(7) 0.0426(7) 0.0231(6) 0.0055(6) 0.0009(5) -0.0130(6)
S55 0.0433(7) 0.0303(6) 0.0341(7) 0.0049(6) -0.0013(6) 0.0015(6)
S56 0.0327(6) 0.0312(6) 0.0223(5) -0.0048(5) 0.0012(5) -0.0018(5)
S57 0.0311(6) 0.0407(7) 0.0290(6) -0.0039(6) 0.0059(5) -0.0080(6)
S58 0.0413(7) 0.0262(5) 0.0356(7) 0.0039(6) -0.0110(6) -0.0050(6)

loop_
_atom_type_symbol
_atom_type_description
_atom_type_scat_dispersion_real
_atom_type_scat_dispersion_imag
_atom_type_scat_source
C C 0.0033 0.0016 'International Tables Vol C Tables 4.2.6.8 and 6.1.1.4'
H H 0 0 'International Tables Vol C Tables 4.2.6.8 and 6.1.1.4'
N N 0.0061 0.0033 'International Tables Vol C Tables 4.2.6.8 and 6.1.1.4'
S S 0.1246 0.1234 'International Tables Vol C Tables 4.2.6.8 and 6.1.1.4'

loop_
_geom_angle_atom_site_label_1
_geom_angle_atom_site_label_2
_geom_angle_atom_site_label_3
_geom_angle
C11 S2 C10 92.08(18)
C12 S3 S13 97.11(13)
C2 C1 C6 121.6(4)
C2 C1 H1 119.2
C6 C1 H1 119.2
C1 C2 C3 119.6(4)
C1 C2 H2 120.2
C3 C2 H2 120.2
C4 C3 C2 119.2(4)
C4 C3 H3 120.4
C2 C3 H3 120.4
C3 C4 C5 121.8(4)
C3 C4 H4 119.1
C5 C4 H4 119.1
C4 C5 C6 119.0(4)
C4 C5 H5 120.5
C6 C5 H5 120.5
C1 C6 C5 118.8(4)
C1 C6 C7 119.1(3)
C5 C6 C7 121.9(4)
N9 C7 C6 110.0(3)
N9 C7 C8 110.5(3)
C6 C7 C8 116.9(3)
N9 C7 H7 106.2
C6 C7 H7 106.2
C8 C7 H7 106.2
C7 C8 H8A 109.5
C7 C8 H8B 109.5
H8A C8 H8B 109.5
C7 C8 H8C 109.5
H8A C8 H8C 109.5
H8B C8 H8C 109.5
C10 N9 C12 114.0(3)
C10 N9 C7 121.8(3)
C12 N9 C7 124.2(3)
N9 C10 S1 127.0(3)
N9 C10 S2 109.3(3)
S1 C10 S2 123.7(2)
C12 C11 C31 124.2(3)
C12 C11 S2 110.0(3)
C31 C11 S2 125.8(3)
C11 C12 N9 114.6(3)
C11 C12 S3 122.0(3)
N9 C12 S3 123.4(3)
C32 S12 C31 92.66(18)
C30 S13 S3 97.06(13)
C22 C21 C26 120.3(4)
C22 C21 H21 119.9
C26 C21 H21 119.9
C23 C22 C21 120.8(4)
C23 C22 H22 119.6
C21 C22 H22 119.6
C24 C23 C22 119.7(4)
C24 C23 H23 120.1
C22 C23 H23 120.1
C23 C24 C25 120.0(4)
C23 C24 H24 120
C25 C24 H24 120
C26 C25 C24 121.0(4)
C26 C25 H25 119.5
C24 C25 H25 119.5
C25 C26 C21 118.2(4)
C25 C26 C27 120.1(3)
C21 C26 C27 121.4(3)
N29 C27 C28 110.4(3)
N29 C27 C26 109.9(3)
C28 C27 C26 116.5(3)
N29 C27 H27 106.5
C28 C27 H27 106.5
C26 C27 H27 106.5
C27 C28 H28A 109.5
C27 C28 H28B 109.5
H28A C28 H28B 109.5
C27 C28 H28C 109.5
H28A C28 H28C 109.5
H28B C28 H28C 109.5
C32 N29 C30 114.3(3)
C32 N29 C27 121.5(3)
C30 N29 C27 124.1(3)
C31 C30 N29 114.0(3)
C31 C30 S13 122.0(3)
N29 C30 S13 124.0(3)
C30 C31 C11 123.9(3)
C30 C31 S12 109.8(3)
C11 C31 S12 126.2(3)
N29 C32 S11 126.7(3)
N29 C32 S12 109.3(3)
S11 C32 S12 124.1(2)
S58 S51 S52 108.20(7)
S53 S52 S51 107.45(8)
S52 S53 S54 108.35(8)
S55 S54 S53 105.98(7)
S56 S55 S54 108.58(8)
S55 S56 S57 106.90(7)
S56 S57 S58 108.97(7)
S51 S58 S57 107.51(7)

loop_
_geom_bond_atom_site_label_1
_geom_bond_atom_site_label_2
_geom_bond_distance
S1 C10 1.663(4)
S2 C11 1.738(4)
S2 C10 1.746(4)
S3 C12 1.769(4)
S3 S13 2.0714(14)
C1 C2 1.375(6)
C1 C6 1.389(6)
C1 H1 0.95
C2 C3 1.396(7)
C2 H2 0.95
C3 C4 1.364(6)
C3 H3 0.95
C4 C5 1.394(6)
C4 H4 0.95
C5 C6 1.396(5)
C5 H5 0.95
C6 C7 1.517(6)
C7 N9 1.486(5)
C7 C8 1.520(6)
C7 H7 1
C8 H8A 0.98
C8 H8B 0.98
C8 H8C 0.98
N9 C10 1.368(5)
N9 C12 1.389(5)
C11 C12 1.348(5)
C11 C31 1.444(5)
S11 C32 1.663(4)
S12 C32 1.739(4)
S12 C31 1.740(4)
S13 C30 1.761(4)
C21 C22 1.379(6)
C21 C26 1.396(5)
C21 H21 0.95
C22 C23 1.377(6)
C22 H22 0.95
C23 C24 1.368(7)
C23 H23 0.95
C24 C25 1.390(6)
C24 H24 0.95
C25 C26 1.385(6)
C25 H25 0.95
C26 C27 1.520(5)
C27 N29 1.481(5)
C27 C28 1.519(5)
C27 H27 1
C28 H28A 0.98
C28 H28B 0.98
C28 H28C 0.98
N29 C32 1.372(5)
N29 C30 1.398(5)
C30 C31 1.362(5)
S51 S58 2.0382(18)
S51 S52 2.0576(19)
S52 S53 2.042(2)
S53 S54 2.0573(18)
S54 S55 2.0503(18)
S55 S56 2.0408(17)
S56 S57 2.0421(17)
S57 S58 2.0480(18)

loop_
_geom_torsion_atom_site_label_1
_geom_torsion_atom_site_label_2
_geom_torsion_atom_site_label_3
_geom_torsion_atom_site_label_4
_geom_torsion
C6 C1 C2 C3 0.6(6)
C1 C2 C3 C4 0.2(6)
C2 C3 C4 C5 -0.7(6)
C3 C4 C5 C6 0.4(6)
C2 C1 C6 C5 -0.9(6)
C2 C1 C6 C7 -176.6(4)
C4 C5 C6 C1 0.5(6)
C4 C5 C6 C7 176.0(3)
C1 C6 C7 N9 -45.0(5)
C5 C6 C7 N9 139.5(4)
C1 C6 C7 C8 -172.2(4)
C5 C6 C7 C8 12.3(5)
C6 C7 N9 C10 122.2(4)
C8 C7 N9 C10 -107.2(4)
C6 C7 N9 C12 -56.4(5)
C8 C7 N9 C12 74.3(5)
C12 N9 C10 S1 179.6(3)
C7 N9 C10 S1 0.9(6)
C12 N9 C10 S2 -1.8(4)
C7 N9 C10 S2 179.6(3)
C11 S2 C10 N9 1.8(3)
C11 S2 C10 S1 -179.5(3)
C10 S2 C11 C12 -1.4(3)
C10 S2 C11 C31 -178.7(3)
C31 C11 C12 N9 178.1(3)
S2 C11 C12 N9 0.7(4)
C31 C11 C12 S3 -5.1(5)
S2 C11 C12 S3 177.5(2)
C10 N9 C12 C11 0.7(5)
C7 N9 C12 C11 179.4(3)
C10 N9 C12 S3 -176.0(3)
C7 N9 C12 S3 2.6(5)
S13 S3 C12 C11 45.1(3)
S13 S3 C12 N9 -138.4(3)
C12 S3 S13 C30 -55.96(18)
C26 C21 C22 C23 0.3(6)
C21 C22 C23 C24 -1.1(6)
C22 C23 C24 C25 1.0(7)
C23 C24 C25 C26 -0.2(7)
C24 C25 C26 C21 -0.6(6)
C24 C25 C26 C27 -175.3(4)
C22 C21 C26 C25 0.6(6)
C22 C21 C26 C27 175.2(3)
C25 C26 C27 N29 -47.1(5)
C21 C26 C27 N29 138.4(3)
C25 C26 C27 C28 -173.6(4)
C21 C26 C27 C28 11.9(5)
C28 C27 N29 C32 -106.2(4)
C26 C27 N29 C32 123.9(4)
C28 C27 N29 C30 76.9(4)
C26 C27 N29 C30 -53.0(5)
C32 N29 C30 C31 -0.1(5)
C27 N29 C30 C31 177.0(3)
C32 N29 C30 S13 -178.6(3)
C27 N29 C30 S13 -1.4(5)
S3 S13 C30 C31 45.0(3)
S3 S13 C30 N29 -136.7(3)
N29 C30 C31 C11 176.4(3)
S13 C30 C31 C11 -5.1(5)
N29 C30 C31 S12 0.7(4)
S13 C30 C31 S12 179.1(2)
C12 C11 C31 C30 -23.8(6)
S2 C11 C31 C30 153.2(3)
C12 C11 C31 S12 151.2(3)
S2 C11 C31 S12 -31.8(5)
C32 S12 C31 C30 -0.8(3)
C32 S12 C31 C11 -176.4(3)
C30 N29 C32 S11 -178.5(3)
C27 N29 C32 S11 4.2(5)
C30 N29 C32 S12 -0.5(4)
C27 N29 C32 S12 -177.7(3)
C31 S12 C32 N29 0.7(3)
C31 S12 C32 S11 178.9(3)
S58 S51 S52 S53 99.95(9)
S51 S52 S53 S54 -97.76(9)
S52 S53 S54 S55 97.82(9)
S53 S54 S55 S56 -101.49(9)
S54 S55 S56 S57 100.94(8)
S55 S56 S57 S58 -96.67(8)
S52 S51 S58 S57 -100.06(9)
S56 S57 S58 S51 97.68(8)
